data_4087461
loop_
_publ_author_name
'Berkeley, Emily R.'
'Perez-Gavilan, Ariane'
'Carroll, Patrick J.'
'Sneddon, Larry G.'

_publ_section_title
;
 Syntheses, Structural Characterizations, and Reactivity Studies of
 Half-Sandwich Cobalt, Rhodium, and Iridium Metallatricarbadecaboranyl
 Complexes
;
_journal_issue 7
_journal_name_full Organometallics
_journal_page_first 1396
_journal_paper_doi 10.1021/acs.organomet.5b00141
_journal_volume 34
_journal_year 2015
_chemical_formula_sum 'C73 H78 B14 Cl2 Ir2 O2 P4'
_chemical_formula_weight 1717.87
_space_group_IT_number 2
_space_group_name_Hall '-P 1'
_space_group_name_H-M_alt 'P -1'
_symmetry_cell_setting triclinic
_symmetry_Int_Tables_number 2
_symmetry_space_group_name_H-M 'P -1'
_atom_sites_solution_hydrogens geom
_atom_sites_solution_primary direct
_audit_creation_method SHELXL-97
_cell_angle_alpha 101.746(4)
_cell_angle_beta 93.362(5)
_cell_angle_gamma 96.229(3)
_cell_formula_units_Z 1
_cell_length_a 9.7645(7)
_cell_length_b 9.7920(7)
_cell_length_c 18.9940(15)
_cell_measurement_temperature 100(1)
_cell_volume 1761.5(2)
_computing_data_collection 'Bruker APEX2'
_computing_data_reduction 'Bruker SAINT'
_computing_structure_refinement 'SHELXL-97 (Sheldrick, 2008)'
_computing_structure_solution 'SHELXS-97 (Sheldrick, 2008)'
_diffrn_ambient_temperature 100(1)
_diffrn_measured_fraction_theta_full 0.987
_diffrn_measured_fraction_theta_max 0.987
_diffrn_measurement_device 'CCD Area Detector'
_diffrn_measurement_device_type 'Bruker APEXII'
_diffrn_measurement_method 'phi and omega scans'
_diffrn_radiation_monochromator graphite
_diffrn_radiation_source 'sealed tube'
_diffrn_radiation_type MoK\a
_diffrn_radiation_wavelength 0.71073
_diffrn_reflns_av_R_equivalents 0.0506
_diffrn_reflns_av_sigmaI/netI 0.0425
_diffrn_reflns_limit_h_max 11
_diffrn_reflns_limit_h_min -12
_diffrn_reflns_limit_k_max 12
_diffrn_reflns_limit_k_min -12
_diffrn_reflns_limit_l_max 24
_diffrn_reflns_limit_l_min -24
_diffrn_reflns_number 34960
_diffrn_reflns_theta_full 27.52
_diffrn_reflns_theta_max 27.52
_diffrn_reflns_theta_min 2.11
_exptl_absorpt_coefficient_mu 3.988
_exptl_absorpt_correction_T_max 0.7456
_exptl_absorpt_correction_T_min 0.5388
_exptl_absorpt_correction_type multi-scan
_exptl_absorpt_process_details '(SADABS; Sheldrick, 2007)'
_exptl_crystal_density_diffrn 1.619
_exptl_crystal_density_method 'not measured'
_exptl_crystal_description plate
_exptl_crystal_F_000 850
_exptl_crystal_size_max 0.22
_exptl_crystal_size_mid 0.18
_exptl_crystal_size_min 0.04
_refine_diff_density_max 5.069
_refine_diff_density_min -2.908
_refine_diff_density_rms 0.247
_refine_ls_extinction_method none
_refine_ls_goodness_of_fit_ref 1.201
_refine_ls_hydrogen_treatment mixed
_refine_ls_matrix_type full
_refine_ls_number_parameters 479
_refine_ls_number_reflns 8005
_refine_ls_number_restraints 1
_refine_ls_restrained_S_all 1.201
_refine_ls_R_factor_all 0.0587
_refine_ls_R_factor_gt 0.0542
_refine_ls_shift/su_max 0.007
_refine_ls_shift/su_mean 0.000
_refine_ls_structure_factor_coef Fsqd
_refine_ls_weighting_details 'calc w=1/[\s^2^(Fo^2^)+(0.0695P)^2^+16.4513P] where P=(Fo^2^+2Fc^2^)/3'
_refine_ls_weighting_scheme calc
_refine_ls_wR_factor_gt 0.1490
_refine_ls_wR_factor_ref 0.1528
_reflns_number_gt 7385
_reflns_number_total 8005
_reflns_threshold_expression >2sigma(I)
_cod_data_source_file om5b00141_si_002.cif
_cod_data_source_block CMPD6(UP3417)
_cod_depositor_comments
;
The following automatic conversions were performed:

data name '_atom_site_symetry_multiplicity' was replaced with
'_atom_site_symmetry_multiplicity' as specified in the replacement
file
'/home/saulius/struct/COD-crude-data/automatic-downloads/DataCite-retrospective/ACS/depositions/lib/lists/replacement-tags.lst'.

Automatic conversion script
Id: cif_correct_tags 6909 2019-04-08 15:41:33Z antanas 
;
_cod_original_sg_symbol_H-M 'P -1       '
_cod_database_code 4087461

loop_
_symmetry_equiv_pos_as_xyz
'x, y, z'
'-x, -y, -z'

loop_
_atom_site_label
_atom_site_type_symbol
_atom_site_fract_x
_atom_site_fract_y
_atom_site_fract_z
_atom_site_U_iso_or_equiv
_atom_site_adp_type
_atom_site_occupancy
_atom_site_symmetry_multiplicity
_atom_site_calc_flag
_atom_site_refinement_flags
Ir8 Ir 0.39097(2) 0.37863(3) 0.211915(13) 0.01892(10) Uani 1 1 d .
C7 C 0.4322(8) 0.6070(8) 0.2346(4) 0.0228(14) Uani 1 1 d .
C9 C 0.5546(7) 0.4056(7) 0.2998(4) 0.0200(13) Uani 1 1 d .
C10 C 0.5804(7) 0.5579(7) 0.3457(4) 0.0201(13) Uani 1 1 d .
B1 B 0.7099(8) 0.5725(9) 0.2223(5) 0.0241(16) Uani 1 1 d .
B2 B 0.5890(9) 0.6995(9) 0.2362(5) 0.0262(17) Uani 1 1 d .
B3 B 0.5403(8) 0.5338(9) 0.1749(5) 0.0231(15) Uani 1 1 d .
B4 B 0.6221(8) 0.4020(9) 0.2171(4) 0.0230(15) Uani 1 1 d .
B5 B 0.7146(9) 0.4971(9) 0.2994(5) 0.0249(16) Uani 1 1 d .
B6 B 0.6857(9) 0.6750(9) 0.3105(5) 0.0244(16) Uani 1 1 d .
B11 B 0.5018(9) 0.6739(9) 0.3144(5) 0.0250(16) Uani 1 1 d .
C12 C 0.5545(7) 0.2928(7) 0.3411(4) 0.0210(13) Uani 1 1 d .
C13 C 0.4951(8) 0.3079(7) 0.4068(4) 0.0236(14) Uani 1 1 d .
H13 H 0.4579 0.3903 0.4249 0.031 Uiso 1 1 calc R
C14 C 0.4906(9) 0.2025(9) 0.4456(4) 0.0303(16) Uani 1 1 d .
H14 H 0.4502 0.2141 0.4893 0.040 Uiso 1 1 calc R
C15 C 0.5464(10) 0.0794(8) 0.4194(5) 0.0338(18) Uani 1 1 d .
H15 H 0.5427 0.0080 0.4451 0.045 Uiso 1 1 calc R
C16 C 0.6076(9) 0.0635(8) 0.3546(5) 0.0318(17) Uani 1 1 d .
H16 H 0.6462 -0.0182 0.3372 0.042 Uiso 1 1 calc R
C17 C 0.6115(8) 0.1692(8) 0.3155(4) 0.0264(15) Uani 1 1 d .
H17 H 0.6523 0.1576 0.2720 0.035 Uiso 1 1 calc R
O1 O 0.4091(7) 0.0690(6) 0.1575(4) 0.0386(14) Uani 1 1 d .
P1 P 0.19053(18) 0.34739(19) 0.27418(10) 0.0203(3) Uani 1 1 d .
P2 P 0.23235(19) 0.3734(2) 0.11331(10) 0.0219(4) Uani 1 1 d .
C18 C 0.0501(7) 0.3989(8) 0.2209(4) 0.0251(14) Uani 1 1 d .
H18a H -0.0381 0.3652 0.2362 0.033 Uiso 1 1 calc R
H18b H 0.0576 0.5006 0.2291 0.033 Uiso 1 1 calc R
C19 C 0.0565(8) 0.3378(8) 0.1409(4) 0.0271(15) Uani 1 1 d .
H19a H -0.0077 0.3789 0.1128 0.036 Uiso 1 1 calc R
H19b H 0.0290 0.2371 0.1311 0.036 Uiso 1 1 calc R
C20 C 0.1322(7) 0.1653(8) 0.2782(4) 0.0229(14) Uani 1 1 d .
C21 C 0.2273(8) 0.0782(8) 0.2944(4) 0.0279(15) Uani 1 1 d .
H21 H 0.3205 0.1135 0.3031 0.037 Uiso 1 1 calc R
C22 C 0.1864(9) -0.0596(9) 0.2978(5) 0.0332(17) Uani 1 1 d .
H22 H 0.2519 -0.1165 0.3082 0.044 Uiso 1 1 calc R
C23 C 0.0478(10) -0.1133(10) 0.2859(5) 0.038(2) Uani 1 1 d .
H23 H 0.0199 -0.2055 0.2893 0.050 Uiso 1 1 calc R
C24 C -0.0488(9) -0.0294(10) 0.2690(5) 0.040(2) Uani 1 1 d .
H24 H -0.1415 -0.0661 0.2595 0.054 Uiso 1 1 calc R
C25 C -0.0079(8) 0.1093(9) 0.2661(5) 0.0341(18) Uani 1 1 d .
H25 H -0.0740 0.1659 0.2561 0.045 Uiso 1 1 calc R
C26 C 0.1816(7) 0.4479(8) 0.3651(4) 0.0252(15) Uani 1 1 d .
C27 C 0.2010(8) 0.5935(9) 0.3766(5) 0.0311(16) Uani 1 1 d .
H27 H 0.2140 0.6369 0.3379 0.041 Uiso 1 1 calc R
C28 C 0.2010(10) 0.6749(10) 0.4458(5) 0.042(2) Uani 1 1 d .
H28 H 0.2129 0.7724 0.4533 0.055 Uiso 1 1 calc R
C29 C 0.1832(9) 0.6102(11) 0.5035(5) 0.042(2) Uani 1 1 d .
H29 H 0.1842 0.6644 0.5499 0.056 Uiso 1 1 calc R
C30 C 0.1641(9) 0.4654(11) 0.4926(4) 0.038(2) Uani 1 1 d .
H30 H 0.1518 0.4223 0.5315 0.050 Uiso 1 1 calc R
C31 C 0.1631(8) 0.3843(9) 0.4236(4) 0.0298(16) Uani 1 1 d .
H31 H 0.1499 0.2868 0.4164 0.040 Uiso 1 1 calc R
C32 C 0.2271(8) 0.5334(9) 0.0782(4) 0.0266(15) Uani 1 1 d .
C33 C 0.2717(8) 0.5409(10) 0.0104(5) 0.0332(17) Uani 1 1 d .
H33 H 0.3021 0.4631 -0.0183 0.044 Uiso 1 1 calc R
C34 C 0.2705(9) 0.6654(11) -0.0138(5) 0.039(2) Uani 1 1 d .
H34 H 0.2977 0.6692 -0.0595 0.052 Uiso 1 1 calc R
C35 C 0.2299(9) 0.7832(10) 0.0285(5) 0.038(2) Uani 1 1 d .
H35 H 0.2338 0.8671 0.0125 0.051 Uiso 1 1 calc R
C36 C 0.1832(9) 0.7752(10) 0.0953(5) 0.0363(18) Uani 1 1 d .
H36 H 0.1545 0.8539 0.1240 0.048 Uiso 1 1 calc R
C37 C 0.1790(8) 0.6513(9) 0.1191(4) 0.0299(16) Uani 1 1 d .
H37 H 0.1438 0.6460 0.1630 0.040 Uiso 1 1 calc R
C38 C 0.2456(8) 0.2389(8) 0.0335(4) 0.0254(15) Uani 1 1 d .
C39 C 0.3749(9) 0.2113(10) 0.0129(5) 0.038(2) Uani 1 1 d .
H39 H 0.4532 0.2566 0.0422 0.051 Uiso 1 1 calc R
C40 C 0.3898(9) 0.1175(11) -0.0505(5) 0.041(2) Uani 1 1 d .
H40 H 0.4777 0.1005 -0.0636 0.054 Uiso 1 1 calc R
C41 C 0.2744(10) 0.0487(10) -0.0945(5) 0.0371(19) Uani 1 1 d .
H41 H 0.2844 -0.0137 -0.1373 0.049 Uiso 1 1 calc R
C42 C 0.1447(10) 0.0734(10) -0.0743(5) 0.039(2) Uani 1 1 d .
H42 H 0.0667 0.0261 -0.1031 0.052 Uiso 1 1 calc R
C43 C 0.1302(8) 0.1702(9) -0.0103(4) 0.0317(17) Uani 1 1 d .
H43 H 0.0425 0.1882 0.0026 0.042 Uiso 1 1 calc R
C44 C 0.3989(8) 0.1842(7) 0.1791(4) 0.0236(14) Uani 1 1 d .
C45 C 0.016(2) 0.007(3) 0.5465(13) 0.098(13) Uani 0.50 1 d PD
H45a H 0.0004 0.0853 0.5843 0.131 Uiso 0.50 1 calc PR
H45b H 0.0498 -0.0634 0.5700 0.131 Uiso 0.50 1 calc PR
Cl1 Cl 0.1440(6) 0.0649(4) 0.4989(3) 0.1112(19) Uani 1 1 d D
H1 H 0.796(9) 0.591(8) 0.195(4) 0.018(19) Uiso 1 1 d .
H2 H 0.590(12) 0.791(11) 0.217(6) 0.05(3) Uiso 1 1 d .
H3 H 0.540(8) 0.527(8) 0.113(4) 0.013(18) Uiso 1 1 d .
H4 H 0.665(9) 0.307(9) 0.190(4) 0.02(2) Uiso 1 1 d .
H5 H 0.800(9) 0.463(8) 0.325(4) 0.016(19) Uiso 1 1 d .
H6 H 0.753(8) 0.770(8) 0.352(4) 0.015(18) Uiso 1 1 d .
H7 H 0.351(12) 0.645(11) 0.219(6) 0.04(3) Uiso 1 1 d .
H10 H 0.594(8) 0.576(8) 0.398(4) 0.012(18) Uiso 1 1 d .
H11 H 0.466(9) 0.776(9) 0.350(4) 0.02(2) Uiso 1 1 d .

loop_
_atom_site_aniso_label
_atom_site_aniso_U_11
_atom_site_aniso_U_22
_atom_site_aniso_U_33
_atom_site_aniso_U_23
_atom_site_aniso_U_13
_atom_site_aniso_U_12
Ir8 0.01106(15) 0.02013(15) 0.02444(15) 0.00298(10) 0.00355(9) -0.00096(9)
C7 0.015(3) 0.022(3) 0.031(4) 0.005(3) 0.002(3) 0.001(3)
C9 0.013(3) 0.023(3) 0.022(3) 0.000(2) 0.004(2) 0.001(2)
C10 0.016(3) 0.016(3) 0.026(3) 0.000(2) 0.002(2) -0.001(2)
B1 0.016(4) 0.025(4) 0.033(4) 0.008(3) 0.006(3) -0.002(3)
B2 0.020(4) 0.025(4) 0.033(4) 0.007(3) 0.002(3) -0.002(3)
B3 0.015(4) 0.022(4) 0.033(4) 0.008(3) 0.006(3) 0.002(3)
B4 0.011(3) 0.029(4) 0.030(4) 0.008(3) 0.007(3) 0.002(3)
B5 0.017(4) 0.024(4) 0.033(4) 0.006(3) 0.006(3) -0.002(3)
B6 0.018(4) 0.022(4) 0.032(4) 0.005(3) 0.002(3) -0.003(3)
B11 0.021(4) 0.021(4) 0.031(4) 0.005(3) 0.003(3) -0.003(3)
C12 0.012(3) 0.020(3) 0.030(3) 0.008(3) 0.001(2) -0.003(2)
C13 0.018(3) 0.020(3) 0.032(4) 0.006(3) 0.002(3) -0.002(3)
C14 0.026(4) 0.033(4) 0.032(4) 0.010(3) 0.006(3) -0.003(3)
C15 0.039(5) 0.023(4) 0.041(4) 0.013(3) 0.001(4) 0.000(3)
C16 0.034(4) 0.019(3) 0.044(4) 0.007(3) 0.006(3) 0.006(3)
C17 0.020(4) 0.026(4) 0.032(4) 0.004(3) 0.004(3) 0.000(3)
O1 0.035(3) 0.030(3) 0.047(4) -0.001(3) 0.009(3) 0.003(3)
P1 0.0123(8) 0.0219(8) 0.0259(8) 0.0033(7) 0.0048(6) -0.0002(6)
P2 0.0131(8) 0.0262(9) 0.0251(8) 0.0035(7) 0.0028(6) -0.0001(7)
C18 0.015(3) 0.028(4) 0.033(4) 0.007(3) 0.004(3) 0.000(3)
C19 0.016(3) 0.032(4) 0.033(4) 0.006(3) 0.004(3) -0.002(3)
C20 0.016(3) 0.024(3) 0.026(3) 0.002(3) 0.006(3) -0.005(3)
C21 0.018(4) 0.026(4) 0.038(4) 0.004(3) 0.003(3) -0.005(3)
C22 0.027(4) 0.028(4) 0.045(5) 0.010(3) 0.007(3) 0.002(3)
C23 0.031(5) 0.034(4) 0.045(5) 0.007(4) 0.007(4) -0.012(4)
C24 0.016(4) 0.045(5) 0.061(6) 0.020(4) 0.003(4) -0.010(3)
C25 0.016(4) 0.036(4) 0.054(5) 0.019(4) 0.005(3) -0.002(3)
C26 0.014(3) 0.031(4) 0.029(4) 0.002(3) 0.005(3) 0.001(3)
C27 0.023(4) 0.029(4) 0.039(4) 0.002(3) 0.006(3) 0.003(3)
C28 0.032(5) 0.037(5) 0.047(5) -0.008(4) 0.005(4) 0.001(4)
C29 0.025(4) 0.057(6) 0.036(4) -0.009(4) 0.004(3) 0.000(4)
C30 0.023(4) 0.060(6) 0.028(4) 0.003(4) 0.006(3) 0.002(4)
C31 0.018(4) 0.037(4) 0.034(4) 0.008(3) 0.004(3) 0.001(3)
C32 0.014(3) 0.036(4) 0.031(4) 0.012(3) 0.001(3) 0.000(3)
C33 0.021(4) 0.044(5) 0.034(4) 0.008(3) 0.006(3) 0.002(3)
C34 0.026(4) 0.055(6) 0.038(4) 0.023(4) 0.000(3) -0.004(4)
C35 0.021(4) 0.042(5) 0.056(5) 0.025(4) -0.003(4) -0.004(3)
C36 0.028(4) 0.037(5) 0.046(5) 0.013(4) 0.000(4) 0.007(3)
C37 0.023(4) 0.037(4) 0.032(4) 0.012(3) 0.003(3) 0.005(3)
C38 0.020(4) 0.029(4) 0.025(3) 0.002(3) 0.002(3) 0.004(3)
C39 0.016(4) 0.055(5) 0.037(4) -0.003(4) 0.002(3) 0.000(4)
C40 0.025(4) 0.056(6) 0.037(5) -0.005(4) 0.010(3) 0.009(4)
C41 0.037(5) 0.041(5) 0.032(4) 0.000(3) 0.005(3) 0.007(4)
C42 0.036(5) 0.040(5) 0.034(4) -0.004(4) -0.005(4) 0.004(4)
C43 0.019(4) 0.038(4) 0.035(4) 0.000(3) 0.004(3) 0.003(3)
C44 0.019(3) 0.016(3) 0.035(4) 0.003(3) 0.004(3) 0.002(3)
C45 0.17(4) 0.066(18) 0.055(15) 0.017(13) -0.03(2) 0.00(2)
Cl1 0.140(4) 0.055(2) 0.124(4) 0.010(2) -0.062(3) 0.001(2)

loop_
_atom_type_symbol
_atom_type_description
_atom_type_scat_dispersion_real
_atom_type_scat_dispersion_imag
_atom_type_scat_source
C C 0.0033 0.0016 'International Tables Vol C Tables 4.2.6.8 and 6.1.1.4'
H H 0.0000 0.0000 'International Tables Vol C Tables 4.2.6.8 and 6.1.1.4'
O O 0.0106 0.0060 'International Tables Vol C Tables 4.2.6.8 and 6.1.1.4'
B B 0.0013 0.0007 'International Tables Vol C Tables 4.2.6.8 and 6.1.1.4'
P P 0.1023 0.0942 'International Tables Vol C Tables 4.2.6.8 and 6.1.1.4'
Cl Cl 0.1484 0.1585 'International Tables Vol C Tables 4.2.6.8 and 6.1.1.4'
Ir Ir -1.4442 7.9887 'International Tables Vol C Tables 4.2.6.8 and 6.1.1.4'

loop_
_geom_angle_atom_site_label_1
_geom_angle_atom_site_label_2
_geom_angle_atom_site_label_3
_geom_angle
_geom_angle_site_symmetry_1
_geom_angle_site_symmetry_3
C44 Ir8 C7 164.5(3) . .
C44 Ir8 C9 95.0(3) . .
C7 Ir8 C9 81.7(3) . .
C44 Ir8 B3 119.4(3) . .
C7 Ir8 B3 45.2(3) . .
C9 Ir8 B3 81.8(3) . .
C44 Ir8 B4 86.1(3) . .
C7 Ir8 B4 80.8(3) . .
C9 Ir8 B4 46.0(3) . .
B3 Ir8 B4 49.6(3) . .
C44 Ir8 P2 89.4(2) . .
C7 Ir8 P2 92.5(2) . .
C9 Ir8 P2 172.72(19) . .
B3 Ir8 P2 90.9(2) . .
B4 Ir8 P2 128.8(2) . .
C44 Ir8 P1 94.7(2) . .
C7 Ir8 P1 100.8(2) . .
C9 Ir8 P1 101.14(18) . .
B3 Ir8 P1 145.6(2) . .
B4 Ir8 P1 146.9(2) . .
P2 Ir8 P1 84.25(6) . .
B11 C7 B2 66.4(5) . .
B11 C7 B3 115.5(6) . .
B2 C7 B3 63.9(5) . .
B11 C7 Ir8 113.6(5) . .
B2 C7 Ir8 125.1(5) . .
B3 C7 Ir8 69.2(4) . .
B11 C7 H7 117(6) . .
B2 C7 H7 119(7) . .
B3 C7 H7 121(6) . .
Ir8 C7 H7 109(6) . .
C12 C9 C10 115.4(6) . .
C12 C9 B5 113.8(6) . .
C10 C9 B5 63.0(5) . .
C12 C9 B4 125.6(6) . .
C10 C9 B4 109.3(6) . .
B5 C9 B4 62.3(5) . .
C12 C9 Ir8 116.8(5) . .
C10 C9 Ir8 112.9(5) . .
B5 C9 Ir8 123.2(5) . .
B4 C9 Ir8 68.3(4) . .
C9 C10 B11 115.9(6) . .
C9 C10 B5 63.1(5) . .
B11 C10 B5 116.3(6) . .
C9 C10 B6 115.3(6) . .
B11 C10 B6 65.1(5) . .
B5 C10 B6 62.0(5) . .
C9 C10 H10 121(4) . .
B11 C10 H10 115(4) . .
B5 C10 H10 116(5) . .
B6 C10 H10 112(5) . .
B5 B1 B4 60.5(5) . .
B5 B1 B2 106.7(6) . .
B4 B1 B2 109.6(6) . .
B5 B1 B3 110.6(6) . .
B4 B1 B3 63.3(5) . .
B2 B1 B3 59.8(5) . .
B5 B1 B6 59.1(5) . .
B4 B1 B6 106.5(6) . .
B2 B1 B6 57.0(5) . .
B3 B1 B6 105.3(6) . .
B5 B1 H1 123(5) . .
B4 B1 H1 123(4) . .
B2 B1 H1 120(5) . .
B3 B1 H1 120(5) . .
B6 B1 H1 123(5) . .
C7 B2 B6 106.6(6) . .
C7 B2 B3 58.3(4) . .
B6 B2 B3 109.6(6) . .
C7 B2 B1 106.1(6) . .
B6 B2 B1 61.9(5) . .
B3 B2 B1 60.2(5) . .
C7 B2 B11 54.6(4) . .
B6 B2 B11 61.4(5) . .
B3 B2 B11 101.9(6) . .
B1 B2 B11 106.6(6) . .
C7 B2 H2 116(6) . .
B6 B2 H2 127(6) . .
B3 B2 H2 119(6) . .
B1 B2 H2 128(6) . .
B11 B2 H2 122(6) . .
C7 B3 B2 57.7(5) . .
C7 B3 B1 105.4(6) . .
B2 B3 B1 60.0(5) . .
C7 B3 B4 106.2(6) . .
B2 B3 B4 105.3(6) . .
B1 B3 B4 57.6(4) . .
C7 B3 Ir8 65.5(4) . .
B2 B3 Ir8 116.6(5) . .
B1 B3 Ir8 116.4(5) . .
B4 B3 Ir8 65.3(3) . .
C7 B3 H3 130(4) . .
B2 B3 H3 120(4) . .
B1 B3 H3 114(4) . .
B4 B3 H3 120(4) . .
Ir8 B3 H3 117(4) . .
C9 B4 B1 106.0(6) . .
C9 B4 B5 58.3(4) . .
B1 B4 B5 59.7(5) . .
C9 B4 B3 107.1(5) . .
B1 B4 B3 59.1(5) . .
B5 B4 B3 106.7(6) . .
C9 B4 Ir8 65.7(3) . .
B1 B4 Ir8 117.6(5) . .
B5 B4 Ir8 117.6(5) . .
B3 B4 Ir8 65.2(3) . .
C9 B4 H4 119(4) . .
B1 B4 H4 122(5) . .
B5 B4 H4 116(4) . .
B3 B4 H4 129(4) . .
Ir8 B4 H4 114(5) . .
C10 B5 C9 53.9(4) . .
C10 B5 B6 59.2(5) . .
C9 B5 B6 105.2(6) . .
C10 B5 B1 104.2(6) . .
C9 B5 B1 106.9(6) . .
B6 B5 B1 61.6(5) . .
C10 B5 B4 100.1(6) . .
C9 B5 B4 59.3(4) . .
B6 B5 B4 108.0(6) . .
B1 B5 B4 59.8(5) . .
C10 B5 H5 122(4) . .
C9 B5 H5 118(4) . .
B6 B5 H5 124(4) . .
B1 B5 H5 129(4) . .
B4 B5 H5 124(4) . .
C10 B6 B2 104.7(6) . .
C10 B6 B5 58.9(4) . .
B2 B6 B5 110.2(6) . .
C10 B6 B11 55.0(4) . .
B2 B6 B11 61.5(5) . .
B5 B6 B11 105.3(6) . .
C10 B6 B1 102.3(5) . .
B2 B6 B1 61.1(5) . .
B5 B6 B1 59.3(5) . .
B11 B6 B1 106.0(6) . .
C10 B6 H6 118(4) . .
B2 B6 H6 122(4) . .
B5 B6 H6 124(4) . .
B11 B6 H6 114(4) . .
B1 B6 H6 134(4) . .
C7 B11 C10 109.9(6) . .
C7 B11 B6 106.8(6) . .
C10 B11 B6 60.0(5) . .
C7 B11 B2 59.1(5) . .
C10 B11 B2 105.2(6) . .
B6 B11 B2 57.2(5) . .
C7 B11 H11 122(4) . .
C10 B11 H11 125(4) . .
B6 B11 H11 116(4) . .
B2 B11 H11 116(4) . .
C13 C12 C17 118.6(7) . .
C13 C12 C9 120.0(6) . .
C17 C12 C9 121.4(6) . .
C14 C13 C12 121.1(7) . .
C14 C13 H13 119.5 . .
C12 C13 H13 119.5 . .
C13 C14 C15 120.0(7) . .
C13 C14 H14 120.0 . .
C15 C14 H14 120.0 . .
C16 C15 C14 119.6(7) . .
C16 C15 H15 120.2 . .
C14 C15 H15 120.2 . .
C15 C16 C17 120.3(7) . .
C15 C16 H16 119.8 . .
C17 C16 H16 119.8 . .
C16 C17 C12 120.4(7) . .
C16 C17 H17 119.8 . .
C12 C17 H17 119.8 . .
C26 P1 C20 105.0(3) . .
C26 P1 C18 104.3(4) . .
C20 P1 C18 104.4(3) . .
C26 P1 Ir8 120.6(2) . .
C20 P1 Ir8 115.0(2) . .
C18 P1 Ir8 105.9(2) . .
C38 P2 C32 103.6(4) . .
C38 P2 C19 106.0(4) . .
C32 P2 C19 103.7(4) . .
C38 P2 Ir8 115.6(3) . .
C32 P2 Ir8 118.3(2) . .
C19 P2 Ir8 108.3(3) . .
C19 C18 P1 110.4(5) . .
C19 C18 H18A 109.6 . .
P1 C18 H18A 109.6 . .
C19 C18 H18B 109.6 . .
P1 C18 H18B 109.6 . .
H18A C18 H18B 108.1 . .
C18 C19 P2 110.9(5) . .
C18 C19 H19A 109.4 . .
P2 C19 H19A 109.4 . .
C18 C19 H19B 109.4 . .
P2 C19 H19B 109.4 . .
H19A C19 H19B 108.0 . .
C21 C20 C25 117.9(7) . .
C21 C20 P1 120.0(5) . .
C25 C20 P1 122.1(6) . .
C22 C21 C20 121.3(7) . .
C22 C21 H21 119.3 . .
C20 C21 H21 119.3 . .
C21 C22 C23 120.1(8) . .
C21 C22 H22 119.9 . .
C23 C22 H22 119.9 . .
C24 C23 C22 119.7(8) . .
C24 C23 H23 120.1 . .
C22 C23 H23 120.1 . .
C23 C24 C25 120.2(8) . .
C23 C24 H24 119.9 . .
C25 C24 H24 119.9 . .
C24 C25 C20 120.7(8) . .
C24 C25 H25 119.6 . .
C20 C25 H25 119.6 . .
C27 C26 C31 119.2(7) . .
C27 C26 P1 118.2(6) . .
C31 C26 P1 122.4(6) . .
C26 C27 C28 120.3(8) . .
C26 C27 H27 119.8 . .
C28 C27 H27 119.8 . .
C29 C28 C27 119.8(9) . .
C29 C28 H28 120.1 . .
C27 C28 H28 120.1 . .
C30 C29 C28 120.3(8) . .
C30 C29 H29 119.9 . .
C28 C29 H29 119.9 . .
C29 C30 C31 120.0(9) . .
C29 C30 H30 120.0 . .
C31 C30 H30 120.0 . .
C30 C31 C26 120.4(8) . .
C30 C31 H31 119.8 . .
C26 C31 H31 119.8 . .
C33 C32 C37 118.7(7) . .
C33 C32 P2 120.9(7) . .
C37 C32 P2 120.4(6) . .
C34 C33 C32 119.5(8) . .
C34 C33 H33 120.2 . .
C32 C33 H33 120.2 . .
C35 C34 C33 121.4(8) . .
C35 C34 H34 119.3 . .
C33 C34 H34 119.3 . .
C34 C35 C36 119.2(8) . .
C34 C35 H35 120.4 . .
C36 C35 H35 120.4 . .
C37 C36 C35 120.3(9) . .
C37 C36 H36 119.8 . .
C35 C36 H36 119.8 . .
C36 C37 C32 120.8(8) . .
C36 C37 H37 119.6 . .
C32 C37 H37 119.6 . .
C39 C38 C43 118.7(7) . .
C39 C38 P2 119.2(6) . .
C43 C38 P2 121.9(6) . .
C38 C39 C40 121.1(8) . .
C38 C39 H39 119.5 . .
C40 C39 H39 119.5 . .
C39 C40 C41 120.2(8) . .
C39 C40 H40 119.9 . .
C41 C40 H40 119.9 . .
C42 C41 C40 119.5(8) . .
C42 C41 H41 120.3 . .
C40 C41 H41 120.3 . .
C41 C42 C43 120.0(8) . .
C41 C42 H42 120.0 . .
C43 C42 H42 120.0 . .
C38 C43 C42 120.4(8) . .
C38 C43 H43 119.8 . .
C42 C43 H43 119.8 . .
O1 C44 Ir8 176.6(7) . .
Cl1 C45 Cl1 118.9(14) . 2_556
Cl1 C45 H45A 107.6 . .
Cl1 C45 H45A 107.6 2_556 .
Cl1 C45 H45B 107.6 . .
Cl1 C45 H45B 107.6 2_556 .
H45A C45 H45B 107.0 . .
C45 Cl1 C45 61.1(14) . 2_556

loop_
_geom_bond_atom_site_label_1
_geom_bond_atom_site_label_2
_geom_bond_distance
_geom_bond_site_symmetry_2
Ir8 C44 1.891(7) .
Ir8 C7 2.177(7) .
Ir8 C9 2.196(7) .
Ir8 B3 2.237(8) .
Ir8 B4 2.238(8) .
Ir8 P2 2.3479(18) .
Ir8 P1 2.3689(18) .
C7 B11 1.603(11) .
C7 B2 1.688(11) .
C7 B3 1.699(11) .
C7 H7 0.97(11) .
C9 C12 1.480(10) .
C9 C10 1.553(9) .
C9 B5 1.715(11) .
C9 B4 1.733(10) .
C10 B11 1.626(11) .
C10 B5 1.714(11) .
C10 B6 1.719(11) .
C10 H10 0.97(8) .
B1 B5 1.771(12) .
B1 B4 1.773(12) .
B1 B2 1.797(13) .
B1 B3 1.802(12) .
B1 B6 1.812(12) .
B1 H1 1.03(9) .
B2 B6 1.723(12) .
B2 B3 1.793(12) .
B2 B11 1.802(12) .
B2 H2 1.04(11) .
B3 B4 1.876(12) .
B3 H3 1.17(7) .
B4 B5 1.784(12) .
B4 H4 1.10(8) .
B5 B6 1.767(12) .
B5 H5 1.06(8) .
B6 B11 1.801(12) .
B6 H6 1.19(8) .
B11 H11 1.19(8) .
C12 C13 1.394(10) .
C12 C17 1.396(10) .
C13 C14 1.384(10) .
C13 H13 0.9300 .
C14 C15 1.388(12) .
C14 H14 0.9300 .
C15 C16 1.388(12) .
C15 H15 0.9300 .
C16 C17 1.390(11) .
C16 H16 0.9300 .
C17 H17 0.9300 .
O1 C44 1.136(9) .
P1 C26 1.818(8) .
P1 C20 1.830(7) .
P1 C18 1.831(8) .
P2 C38 1.815(8) .
P2 C32 1.829(8) .
P2 C19 1.842(8) .
C18 C19 1.524(11) .
C18 H18A 0.9700 .
C18 H18B 0.9700 .
C19 H19A 0.9700 .
C19 H19B 0.9700 .
C20 C21 1.389(11) .
C20 C25 1.405(10) .
C21 C22 1.381(11) .
C21 H21 0.9300 .
C22 C23 1.385(12) .
C22 H22 0.9300 .
C23 C24 1.381(14) .
C23 H23 0.9300 .
C24 C25 1.386(12) .
C24 H24 0.9300 .
C25 H25 0.9300 .
C26 C27 1.388(11) .
C26 C31 1.392(11) .
C27 C28 1.392(12) .
C27 H27 0.9300 .
C28 C29 1.383(15) .
C28 H28 0.9300 .
C29 C30 1.380(14) .
C29 H29 0.9300 .
C30 C31 1.386(12) .
C30 H30 0.9300 .
C31 H31 0.9300 .
C32 C33 1.396(11) .
C32 C37 1.397(12) .
C33 C34 1.388(13) .
C33 H33 0.9300 .
C34 C35 1.375(14) .
C34 H34 0.9300 .
C35 C36 1.386(13) .
C35 H35 0.9300 .
C36 C37 1.376(12) .
C36 H36 0.9300 .
C37 H37 0.9300 .
C38 C39 1.381(11) .
C38 C43 1.384(11) .
C39 C40 1.385(12) .
C39 H39 0.9300 .
C40 C41 1.385(13) .
C40 H40 0.9300 .
C41 C42 1.376(13) .
C41 H41 0.9300 .
C42 C43 1.406(12) .
C42 H42 0.9300 .
C43 H43 0.9300 .
C45 Cl1 1.701(10) .
C45 Cl1 1.74(3) 2_556
C45 H45A 0.9700 .
C45 H45B 0.9700 .
Cl1 C45 1.74(3) 2_556
